data_4115956
loop_
_publ_author_name
'Shu-Yan Yu'
'Takahiro Kusukawa'
'Kumar Biradha'
'Makoto Fujita'

_publ_section_title
;
 Hydrophobic Assembling of a Coordination Nanobowl into a Dimeric Capsule
 Which Can Accommodate up to Six Large Organic Molecules
;
_journal_name_full 'Journal of the American Chemical Society'
_journal_page_first 2665
_journal_page_last 2666
_journal_paper_doi 10.1021/ja994014k
_journal_volume 122
_journal_year 2000
_chemical_formula_sum 'C120 H124 N48 O36 Pd6'
_chemical_formula_weight 3453.07
_chemical_name_systematic
; 

 ? 

;
_space_group_IT_number 14
_symmetry_cell_setting monoclinic
_symmetry_space_group_name_Hall '-P 2ybc'
_symmetry_space_group_name_H-M 'P 1 21/c 1'
_atom_sites_solution_hydrogens geom
_atom_sites_solution_primary direct
_atom_sites_solution_secondary difmap
_audit_creation_method SHELXL-97
_cell_angle_alpha 90.00
_cell_angle_beta 103.673(9)
_cell_angle_gamma 90.00
_cell_formula_units_Z 4
_cell_length_a 19.579(3)
_cell_length_b 20.880(4)
_cell_length_c 40.705(8)
_cell_measurement_temperature 193(2)
_cell_volume 16169(5)
_computing_structure_refinement 'SHELXL-97 (Sheldrick, 1997)'
_computing_structure_solution 'SHELXS-97 (Sheldrick, 1990)'
_diffrn_ambient_temperature 193(2)
_diffrn_measured_fraction_theta_full 0.558
_diffrn_measured_fraction_theta_max 0.558
_diffrn_radiation_monochromator graphite
_diffrn_radiation_source 'fine-focus sealed tube'
_diffrn_radiation_type MoK\a
_diffrn_radiation_wavelength 0.71073
_diffrn_reflns_av_R_equivalents 0.1883
_diffrn_reflns_av_sigmaI/netI 0.3600
_diffrn_reflns_limit_h_max 22
_diffrn_reflns_limit_h_min -14
_diffrn_reflns_limit_k_max 11
_diffrn_reflns_limit_k_min -26
_diffrn_reflns_limit_l_max 8
_diffrn_reflns_limit_l_min -53
_diffrn_reflns_number 27537
_diffrn_reflns_theta_full 27.85
_diffrn_reflns_theta_max 27.85
_diffrn_reflns_theta_min 1.42
_exptl_absorpt_coefficient_mu 0.735
_exptl_absorpt_correction_T_max 0.8977
_exptl_absorpt_correction_T_min 0.8669
_exptl_crystal_density_diffrn 1.419
_exptl_crystal_F_000 6976
_exptl_crystal_size_max 0.20
_exptl_crystal_size_mid 0.15
_exptl_crystal_size_min 0.15
_refine_diff_density_max 0.665
_refine_diff_density_min -0.514
_refine_diff_density_rms 0.107
_refine_ls_extinction_method none
_refine_ls_goodness_of_fit_ref 1.025
_refine_ls_hydrogen_treatment mixed
_refine_ls_matrix_type fullcycle
_refine_ls_number_parameters 2230
_refine_ls_number_reflns 21462
_refine_ls_number_restraints 513
_refine_ls_restrained_S_all 1.018
_refine_ls_R_factor_all 0.3558
_refine_ls_R_factor_gt 0.1127
_refine_ls_shift/su_max 3.323
_refine_ls_shift/su_mean 0.559
_refine_ls_structure_factor_coef Fsqd
_refine_ls_weighting_details 'calc w=1/[\s^2^(Fo^2^)+(0.1000P)^2^+0.0000P] where P=(Fo^2^+2Fc^2^)/3'
_refine_ls_weighting_scheme calc
_refine_ls_wR_factor_gt 0.2368
_refine_ls_wR_factor_ref 0.3239
_reflns_number_gt 5092
_reflns_number_total 21462
_reflns_threshold_expression >2sigma(I)
_cod_data_source_file ja994014k_1.cif
_cod_data_source_block bk66
_cod_database_code 4115956

loop_
_symmetry_equiv_pos_as_xyz
'x, y, z'
'-x, y+1/2, -z+1/2'
'-x, -y, -z'
'x, -y-1/2, z-1/2'

loop_
_atom_site_label
_atom_site_type_symbol
_atom_site_fract_x
_atom_site_fract_y
_atom_site_fract_z
_atom_site_U_iso_or_equiv
_atom_site_adp_type
_atom_site_occupancy
_atom_site_symmetry_multiplicity
_atom_site_calc_flag
_atom_site_refinement_flags
Pd1 Pd 0.05907(10) 0.44612(8) 0.39200(4) 0.0658(6) Uani 1 1 d .
Pd2 Pd -0.28609(12) 0.17567(10) 0.22230(4) 0.0853(7) Uani 1 1 d .
Pd3 Pd 0.27534(10) 0.01832(10) 0.29419(4) 0.0756(6) Uani 1 1 d .
Pd4 Pd 0.23393(12) 0.35699(11) 0.55474(5) 0.0955(7) Uani 1 1 d D
Pd5 Pd -0.38024(12) -0.14159(11) 0.25419(4) 0.0892(7) Uani 1 1 d .
Pd6 Pd -0.44378(15) 0.31155(19) 0.46329(6) 0.1453(11) Uani 1 1 d .
C11A C -0.3942(16) 0.0350(16) 0.3496(5) 0.130(11) Uani 1 1 d U
C13A C -0.3594(14) 0.1323(15) 0.3415(6) 0.106(8) Uani 1 1 d U
C12A C -0.4033(15) 0.1124(16) 0.3882(5) 0.115(9) Uani 1 1 d U
N11A N -0.4087(10) 0.0499(12) 0.3790(4) 0.102(6) Uani 1 1 d U
N12A N -0.3726(13) 0.1547(11) 0.3705(5) 0.129(8) Uani 1 1 d U
N13A N -0.3677(11) 0.0742(12) 0.3297(4) 0.108(7) Uani 1 1 d U
N21A N -0.3943(9) -0.1123(11) 0.3008(4) 0.085(6) Uani 1 1 d U
C21A C -0.4007(13) -0.0305(14) 0.3399(5) 0.102(8) Uani 1 1 d U
C22A C -0.3883(11) -0.0541(13) 0.3102(5) 0.079(7) Uani 1 1 d U
H22A H -0.3739 -0.0243 0.2956 0.095 Uiso 1 1 calc R
C23A C -0.4205(17) -0.1630(17) 0.3172(7) 0.158(14) Uani 1 1 d U
H23A H -0.4313 -0.2040 0.3072 0.190 Uiso 1 1 calc R
C24A C -0.4294(16) -0.1474(17) 0.3503(7) 0.141(11) Uani 1 1 d U
H24A H -0.4412 -0.1792 0.3648 0.170 Uiso 1 1 calc R
C25A C -0.4200(15) -0.0834(17) 0.3603(6) 0.128(9) Uani 1 1 d U
H25A H -0.4266 -0.0727 0.3820 0.154 Uiso 1 1 calc R
N31A N -0.4398(12) 0.2208(15) 0.4535(5) 0.148(9) Uani 1 1 d U
C31A C -0.4200(13) 0.1302(16) 0.4189(5) 0.110(8) Uani 1 1 d U
C32A C -0.4200(17) 0.1980(17) 0.4250(6) 0.145(11) Uani 1 1 d U
H32A H -0.4066 0.2271 0.4097 0.174 Uiso 1 1 calc R
C33A C -0.4571(18) 0.181(2) 0.4734(9) 0.189(17) Uani 1 1 d U
H33A H -0.4719 0.1995 0.4919 0.226 Uiso 1 1 calc R
C34A C -0.458(2) 0.108(2) 0.4720(7) 0.206(16) Uani 1 1 d U
H34A H -0.4732 0.0805 0.4874 0.247 Uiso 1 1 calc R
C35A C -0.429(2) 0.0857(18) 0.4410(6) 0.184(13) Uani 1 1 d U
H35A H -0.4188 0.0420 0.4380 0.221 Uiso 1 1 calc R
N41A N -0.2980(10) 0.2072(11) 0.2677(4) 0.082(6) Uani 1 1 d U
C41A C -0.3386(12) 0.1835(13) 0.3185(5) 0.081(6) Uani 1 1 d U
C42A C -0.3233(18) 0.1585(13) 0.2864(5) 0.126(12) Uani 1 1 d U
H42A H -0.3297 0.1151 0.2793 0.151 Uiso 1 1 calc R
C43A C -0.2961(12) 0.2684(12) 0.2771(5) 0.088(7) Uani 1 1 d U
H43A H -0.2864 0.2977 0.2609 0.106 Uiso 1 1 calc R
C44A C -0.3058(14) 0.2964(14) 0.3062(6) 0.104(8) Uani 1 1 d U
H44A H -0.2987 0.3404 0.3118 0.125 Uiso 1 1 calc R
C45A C -0.3285(14) 0.2483(15) 0.3269(6) 0.111(8) Uani 1 1 d U
H45A H -0.3373 0.2619 0.3478 0.133 Uiso 1 1 calc R
N11B N -0.0029(9) 0.0029(9) 0.2878(4) 0.062(4) Uani 1 1 d U
N12B N -0.1215(9) -0.0249(10) 0.2774(4) 0.072(5) Uani 1 1 d U
N13B N -0.0327(11) -0.1047(8) 0.2971(3) 0.068(4) Uani 1 1 d U
C11B C 0.0126(12) -0.0601(12) 0.2969(4) 0.064(5) Uani 1 1 d U
C12B C -0.0715(11) 0.0140(11) 0.2788(4) 0.051(4) Uani 1 1 d U
C13B C -0.1020(12) -0.0903(11) 0.2870(4) 0.059(4) Uani 1 1 d U
N21B N 0.2039(10) -0.0411(9) 0.3051(4) 0.074(5) Uani 1 1 d U
C21B C 0.0848(13) -0.0790(11) 0.3044(4) 0.063(5) Uani 1 1 d U
C22B C 0.1389(12) -0.0359(10) 0.2998(4) 0.056(5) Uani 1 1 d U
H22B H 0.1216 0.0046 0.2908 0.067 Uiso 1 1 calc R
C23B C 0.2323(12) -0.1031(12) 0.3192(4) 0.080(7) Uani 1 1 d U
H23B H 0.2812 -0.1119 0.3243 0.096 Uiso 1 1 calc R
C24B C 0.1821(15) -0.1497(13) 0.3249(6) 0.100(8) Uani 1 1 d U
H24B H 0.1972 -0.1914 0.3328 0.120 Uiso 1 1 calc R
C25B C 0.1155(12) -0.1344(11) 0.3192(4) 0.066(5) Uani 1 1 d U
H25B H 0.0853 -0.1646 0.3260 0.079 Uiso 1 1 calc R
N31B N -0.1858(11) 0.1570(9) 0.2426(4) 0.074(5) Uani 1 1 d U
C31B C -0.0930(14) 0.0820(12) 0.2683(5) 0.074(6) Uani 1 1 d U
C32B C -0.1657(13) 0.0984(11) 0.2548(5) 0.071(6) Uani 1 1 d U
H32B H -0.2006 0.0666 0.2544 0.085 Uiso 1 1 calc R
C33B C -0.1399(14) 0.2021(12) 0.2456(5) 0.078(7) Uani 1 1 d U
H33B H -0.1552 0.2449 0.2404 0.094 Uiso 1 1 calc R
C34B C -0.0698(15) 0.1898(12) 0.2559(6) 0.096(8) Uani 1 1 d U
H34B H -0.0358 0.2214 0.2543 0.116 Uiso 1 1 calc R
C35B C -0.0489(15) 0.1276(13) 0.2694(6) 0.104(8) Uani 1 1 d U
H35B H -0.0007 0.1199 0.2795 0.125 Uiso 1 1 calc R
N41B N -0.2778(10) -0.1637(8) 0.2736(3) 0.066(5) Uani 1 1 d U
C41B C -0.1532(14) -0.1374(12) 0.2877(5) 0.079(6) Uani 1 1 d U
C42B C -0.2262(13) -0.1219(11) 0.2751(5) 0.070(6) Uani 1 1 d U
H42B H -0.2382 -0.0795 0.2675 0.084 Uiso 1 1 calc R
C43B C -0.2625(13) -0.2240(10) 0.2871(5) 0.072(6) Uani 1 1 d U
H43B H -0.2988 -0.2542 0.2872 0.087 Uiso 1 1 calc R
C44B C -0.1903(15) -0.2397(14) 0.3010(6) 0.111(9) Uani 1 1 d U
H44B H -0.1795 -0.2800 0.3118 0.134 Uiso 1 1 calc R
C45B C -0.1356(14) -0.1989(12) 0.2994(5) 0.085(7) Uani 1 1 d U
H45B H -0.0880 -0.2124 0.3061 0.102 Uiso 1 1 calc R
N11C N -0.0434(11) 0.3329(9) 0.4911(4) 0.079(6) Uani 1 1 d U
N12C N -0.1054(11) 0.3069(8) 0.5321(4) 0.075(5) Uani 1 1 d U
N13C N -0.1682(12) 0.3378(11) 0.4769(5) 0.099(7) Uani 1 1 d U
C11C C -0.1065(15) 0.3440(10) 0.4703(6) 0.073(6) Uani 1 1 d U
C12C C -0.0454(13) 0.3145(10) 0.5221(5) 0.071(6) Uani 1 1 d U
C13C C -0.1639(15) 0.3172(12) 0.5089(6) 0.085(7) Uani 1 1 d U
N21C N -0.0326(9) 0.4166(8) 0.3977(3) 0.064(5) Uani 1 1 d U
C21C C -0.1010(14) 0.3732(10) 0.4356(5) 0.067(6) Uani 1 1 d U
C22C C -0.0375(13) 0.3892(10) 0.4303(5) 0.066(6) Uani 1 1 d U
H22C H 0.0039 0.3827 0.4477 0.080 Uiso 1 1 calc R
C23C C -0.0932(13) 0.4180(12) 0.3740(5) 0.081(8) Uani 1 1 d U
H23C H -0.0926 0.4359 0.3526 0.097 Uiso 1 1 calc R
C24C C -0.1570(13) 0.3949(12) 0.3787(6) 0.090(8) Uani 1 1 d U
H24C H -0.1987 0.3944 0.3611 0.108 Uiso 1 1 calc R
C25C C -0.1553(12) 0.3734(12) 0.4102(6) 0.086(8) Uani 1 1 d U
H25C H -0.1979 0.3568 0.4141 0.104 Uiso 1 1 calc R
N31C N 0.1460(10) 0.3192(8) 0.5627(4) 0.070(5) Uani 1 1 d U
C31C C 0.0200(13) 0.3047(10) 0.5470(5) 0.071(6) Uani 1 1 d U
C32C C 0.0883(13) 0.3229(9) 0.5409(5) 0.070(6) Uani 1 1 d U
H32C H 0.0893 0.3385 0.5191 0.084 Uiso 1 1 calc R
C33C C 0.1493(14) 0.2862(11) 0.5941(5) 0.088(7) Uani 1 1 d U
H33C H 0.1928 0.2729 0.6083 0.105 Uiso 1 1 calc R
C34C C 0.0838(15) 0.2743(11) 0.6028(5) 0.093(8) Uani 1 1 d U
H34C H 0.0834 0.2644 0.6255 0.112 Uiso 1 1 calc R
C35C C 0.0209(14) 0.2771(10) 0.5786(5) 0.081(7) Uani 1 1 d U
H35C H -0.0210 0.2606 0.5833 0.097 Uiso 1 1 calc R
N41C N -0.3590(14) 0.3059(12) 0.4995(6) 0.124(8) Uani 1 1 d U
C41C C -0.2323(15) 0.3097(11) 0.5177(6) 0.080(6) Uani 1 1 d U
C42C C -0.2901(15) 0.3143(11) 0.4935(6) 0.089(7) Uani 1 1 d U
H42C H -0.2861 0.3235 0.4712 0.107 Uiso 1 1 calc R
C43C C -0.3614(15) 0.296(2) 0.5305(9) 0.182(17) Uani 1 1 d U
H43C H -0.4046 0.2999 0.5371 0.218 Uiso 1 1 calc R
C44C C -0.2958(14) 0.2764(14) 0.5563(7) 0.112(9) Uani 1 1 d U
H44C H -0.2989 0.2533 0.5760 0.134 Uiso 1 1 calc R
C45C C -0.2313(13) 0.2929(13) 0.5507(6) 0.098(9) Uani 1 1 d U
H45C H -0.1894 0.2927 0.5682 0.117 Uiso 1 1 calc R
Q13 C 0.1424(14) 0.1047(10) -0.0265(4) 0.085(5) Uani 1 1 d U
N11D N 0.2268(10) 0.1724(8) 0.3906(4) 0.067(5) Uani 1 1 d U
N12D N 0.2126(10) 0.2315(8) 0.4372(4) 0.074(6) Uani 1 1 d U
N13D N 0.3032(10) 0.1497(8) 0.4444(4) 0.071(6) Uani 1 1 d U
C11D C 0.2775(11) 0.1419(9) 0.4100(4) 0.055(5) Uani 1 1 d U
C12D C 0.1962(11) 0.2193(9) 0.4047(4) 0.053(5) Uani 1 1 d U
C13D C 0.2658(14) 0.1963(10) 0.4556(4) 0.074(8) Uani 1 1 d U
N21D N 0.3230(9) 0.0351(8) 0.3428(4) 0.061(5) Uani 1 1 d U
C21D C 0.3085(12) 0.0920(9) 0.3939(4) 0.061(6) Uani 1 1 d U
C22D C 0.2870(11) 0.0790(9) 0.3597(4) 0.059(6) Uani 1 1 d U
H22D H 0.2466 0.1004 0.3468 0.071 Uiso 1 1 calc R
C23D C 0.3764(12) 0.0042(9) 0.3612(5) 0.064(6) Uani 1 1 d U
H23D H 0.3958 -0.0296 0.3507 0.077 Uiso 1 1 calc R
C24D C 0.4075(14) 0.0170(11) 0.3952(5) 0.103(9) Uani 1 1 d U
H24D H 0.4481 -0.0051 0.4073 0.124 Uiso 1 1 calc R
C25D C 0.3733(14) 0.0664(14) 0.4106(5) 0.115(11) Uani 1 1 d U
H25D H 0.3955 0.0818 0.4324 0.137 Uiso 1 1 calc R
N31D N 0.0788(9) 0.3605(8) 0.3748(4) 0.062(5) Uani 1 1 d U
C31D C 0.1483(12) 0.2602(11) 0.3823(4) 0.072(7) Uani 1 1 d U
C32D C 0.1235(14) 0.3160(11) 0.3943(4) 0.095(9) Uani 1 1 d U
H32D H 0.1385 0.3243 0.4178 0.114 Uiso 1 1 calc R
C33D C 0.0560(16) 0.3468(12) 0.3425(4) 0.127(12) Uani 1 1 d U
H33D H 0.0269 0.3764 0.3279 0.152 Uiso 1 1 calc R
C34D C 0.0747(12) 0.2876(12) 0.3291(5) 0.091(9) Uani 1 1 d U
H34D H 0.0569 0.2789 0.3057 0.110 Uiso 1 1 calc R
C35D C 0.1159(12) 0.2443(10) 0.3480(5) 0.074(7) Uani 1 1 d U
H35D H 0.1236 0.2037 0.3390 0.089 Uiso 1 1 calc R
N41D N 0.2686(11) 0.2728(8) 0.5386(4) 0.095(7) Uani 1 1 d U
C41D C 0.2826(15) 0.2070(10) 0.4933(5) 0.086(9) Uani 1 1 d U
C42D C 0.2526(13) 0.2602(10) 0.5068(5) 0.078(7) Uani 1 1 d U
H42D H 0.2200 0.2870 0.4919 0.094 Uiso 1 1 calc R
C43D C 0.3129(14) 0.2401(16) 0.5603(6) 0.120(11) Uani 1 1 d U
H43D H 0.3311 0.2563 0.5824 0.144 Uiso 1 1 calc R
C44D C 0.3344(15) 0.1805(13) 0.5511(5) 0.108(9) Uani 1 1 d U
H44D H 0.3558 0.1510 0.5682 0.130 Uiso 1 1 calc R
C45D C 0.3245(14) 0.1621(13) 0.5149(5) 0.100(9) Uani 1 1 d U
H45D H 0.3440 0.1248 0.5073 0.120 Uiso 1 1 calc R
N1A N 0.1512(10) 0.4822(11) 0.3874(5) 0.079(6) Uani 1 1 d U
H1A1 H 0.187(11) 0.460(9) 0.401(4) 0.095 Uiso 1 1 calc .
H1A2 H 0.155(10) 0.476(9) 0.366(4) 0.095 Uiso 1 1 calc .
N2A N 0.0430(12) 0.5331(10) 0.4100(5) 0.080(6) Uani 1 1 d U
H2A1 H 0.002(13) 0.550(10) 0.397(4) 0.097 Uiso 1 1 calc .
H2A2 H 0.039(11) 0.529(10) 0.432(5) 0.097 Uiso 1 1 calc .
C1A C 0.161(2) 0.552(2) 0.3958(12) 0.166(13) Uani 1 1 d U
H1A3 H 0.21(2) 0.558(16) 0.413(7) 0.199 Uiso 1 1 calc .
H1A4 H 0.164(18) 0.576(17) 0.375(7) 0.199 Uiso 1 1 calc .
C2A C 0.101(3) 0.5775(14) 0.4091(10) 0.147(13) Uani 1 1 d U
H2A3 H 0.081(16) 0.615(15) 0.395(6) 0.176 Uiso 1 1 calc .
H2A4 H 0.120(15) 0.593(14) 0.432(6) 0.176 Uiso 1 1 calc .
N1B N -0.2748(14) 0.1469(14) 0.1751(6) 0.125(8) Uani 1 1 d U
H1B1 H -0.236(14) 0.166(13) 0.170(5) 0.150 Uiso 1 1 calc .
H1B2 H -0.270(14) 0.103(12) 0.174(5) 0.150 Uiso 1 1 calc .
N2B N -0.3866(13) 0.1966(13) 0.1985(7) 0.117(7) Uani 1 1 d U
H2B1 H -0.416(15) 0.184(12) 0.212(5) 0.141 Uiso 1 1 calc .
H2B2 H -0.391(13) 0.240(12) 0.196(5) 0.141 Uiso 1 1 calc .
C1B C -0.339(3) 0.1684(19) 0.1521(8) 0.177(13) Uani 1 1 d U
H1B3 H -0.346(18) 0.143(17) 0.131(7) 0.213 Uiso 1 1 calc .
H1B4 H -0.333(19) 0.214(16) 0.146(7) 0.213 Uiso 1 1 calc .
C2B C -0.409(3) 0.164(4) 0.1644(11) 0.33(4) Uani 1 1 d U
H2B3 H -0.45(4) 0.19(3) 0.149(14) 0.398 Uiso 1 1 calc .
H2B4 H -0.42(4) 0.12(3) 0.167(16) 0.398 Uiso 1 1 calc .
N1C N 0.348(2) 0.077(2) 0.2791(7) 0.210(15) Uani 1 1 d U
H1C1 H 0.36(2) 0.11(2) 0.294(9) 0.252 Uiso 1 1 calc .
H1C2 H 0.39(2) 0.05(2) 0.279(9) 0.252 Uiso 1 1 calc .
N2C N 0.2257(12) 0.0051(19) 0.2433(7) 0.155(10) Uani 1 1 d U
H2C1 H 0.216(18) -0.037(14) 0.238(7) 0.186 Uiso 1 1 calc .
H2C2 H 0.185(18) 0.029(15) 0.237(6) 0.186 Uiso 1 1 calc .
C1C C 0.316(3) 0.100(3) 0.2444(10) 0.26(2) Uani 1 1 d U
H1C3 H 0.35(3) 0.12(2) 0.233(10) 0.315 Uiso 1 1 calc .
H1C4 H 0.28(3) 0.13(2) 0.244(11) 0.315 Uiso 1 1 calc .
C2C C 0.2852(18) 0.031(3) 0.2291(8) 0.209(16) Uani 1 1 d U
H2C3 H 0.27(2) 0.035(18) 0.204(8) 0.251 Uiso 1 1 calc .
H2C4 H 0.32(2) 0.00(2) 0.234(9) 0.251 Uiso 1 1 calc .
N1D N 0.2069(12) 0.4471(14) 0.5674(7) 0.132(8) Uani 1 1 d U
H1D1 H 0.159(15) 0.452(13) 0.560(6) 0.159 Uiso 1 1 calc .
H1D2 H 0.218(15) 0.450(13) 0.591(6) 0.159 Uiso 1 1 calc .
N2D N 0.3225(17) 0.405(3) 0.5488(9) 0.232(15) Uani 1 1 d U
H2D1 H 0.36(2) 0.39(2) 0.562(10) 0.279 Uiso 1 1 calc .
H2D2 H 0.33(2) 0.40(2) 0.527(9) 0.279 Uiso 1 1 calc .
C1D C 0.238(8) 0.4948(10) 0.555(5) 0.83(7) Uani 1 1 d DU
H1D3 H 0.23(10) 0.54(8) 0.57(4) 1.001 Uiso 1 1 calc .
H1D4 H 0.22(13) 0.50(9) 0.53(4) 1.001 Uiso 1 1 calc .
C2D C 0.319(5) 0.481(4) 0.560(3) 0.64(6) Uani 1 1 d U
H2D3 H 0.35(9) 0.49(7) 0.58(3) 0.763 Uiso 1 1 calc .
H2D4 H 0.34(9) 0.51(7) 0.54(4) 0.763 Uiso 1 1 calc .
N1E N -0.4825(14) -0.1163(14) 0.2322(6) 0.115(8) Uani 1 1 d U
H1E1 H -0.514(15) -0.137(12) 0.242(5) 0.139 Uiso 1 1 calc .
H1E2 H -0.489(13) -0.073(12) 0.233(5) 0.139 Uiso 1 1 calc .
N2E N -0.3759(15) -0.1648(15) 0.2053(5) 0.129(9) Uani 1 1 d U
H2E1 H -0.337(15) -0.146(13) 0.201(6) 0.155 Uiso 1 1 calc .
H2E2 H -0.371(16) -0.208(13) 0.204(6) 0.155 Uiso 1 1 calc .
C1E C -0.485(3) -0.142(2) 0.1949(7) 0.152(12) Uani 1 1 d U
H1E3 H -0.504(18) -0.186(15) 0.194(7) 0.183 Uiso 1 1 calc .
H1E4 H -0.523(18) -0.117(16) 0.180(7) 0.183 Uiso 1 1 calc .
C2E C -0.437(3) -0.145(7) 0.1805(11) 0.44(7) Uani 1 1 d U
H2E3 H -0.43(6) -0.10(5) 0.17(2) 0.530 Uiso 1 1 calc .
H2E4 H -0.45(5) -0.18(5) 0.16(2) 0.530 Uiso 1 1 calc .
N1F N -0.4514(16) 0.380(2) 0.4562(14) 0.29(2) Uani 1 1 d U
H1F1 H -0.41(3) 0.40(3) 0.469(13) 0.354 Uiso 1 1 calc .
H1F2 H -0.45(4) 0.38(3) 0.434(14) 0.354 Uiso 1 1 calc .
N2F N -0.530(2) 0.323(2) 0.4257(9) 0.220(15) Uani 1 1 d U
H2F1 H -0.53(2) 0.30(2) 0.407(9) 0.264 Uiso 1 1 calc .
H2F2 H -0.57(2) 0.31(2) 0.433(10) 0.264 Uiso 1 1 calc .
C1F C -0.494(3) 0.427(2) 0.456(2) 0.29(2) Uani 1 1 d U
H1F3 H -0.47(3) 0.47(3) 0.457(11) 0.350 Uiso 1 1 calc .
H1F4 H -0.52(3) 0.42(3) 0.473(11) 0.350 Uiso 1 1 calc .
C2F C -0.537(7) 0.401(4) 0.415(3) 0.49(6) Uani 1 1 d U
H2F3 H -0.59(5) 0.42(4) 0.41(2) 0.587 Uiso 1 1 calc .
H2F4 H -0.51(7) 0.41(5) 0.40(2) 0.587 Uiso 1 1 calc .
C100 C -0.2218(16) 0.5061(12) 0.0416(5) 0.094(7) Uani 1 1 d U
C101 C -0.1816(17) 0.4918(13) 0.0746(6) 0.124(9) Uani 1 1 d U
H101 H -0.1358 0.5083 0.0836 0.149 Uiso 1 1 calc R
C102 C -0.2166(18) 0.4504(14) 0.0926(6) 0.116(10) Uani 1 1 d U
H102 H -0.1915 0.4400 0.1149 0.139 Uiso 1 1 calc R
C103 C -0.2799(17) 0.4239(18) 0.0826(7) 0.152(13) Uani 1 1 d U
H103 H -0.2986 0.3958 0.0966 0.182 Uiso 1 1 calc R
C104 C -0.3132(18) 0.4389(15) 0.0532(7) 0.131(9) Uani 1 1 d U
H104 H -0.3590 0.4219 0.0451 0.157 Uiso 1 1 calc R
C105 C -0.2887(19) 0.4756(14) 0.0337(7) 0.126(10) Uani 1 1 d U
H105 H -0.3179 0.4834 0.0119 0.151 Uiso 1 1 calc R
C106 C -0.1906(15) 0.5496(14) 0.0179(6) 0.104(8) Uani 1 1 d U
C107 C -0.2098(14) 0.5368(12) -0.0178(5) 0.100(7) Uani 1 1 d U
H107 H -0.2395 0.5020 -0.0269 0.120 Uiso 1 1 calc R
C108 C -0.1821(13) 0.5786(12) -0.0383(5) 0.083(7) Uani 1 1 d U
C109 C -0.1355(15) 0.6289(12) -0.0249(6) 0.110(8) Uani 1 1 d U
H109 H -0.1184 0.6559 -0.0399 0.132 Uiso 1 1 calc R
C110 C -0.1139(16) 0.6400(15) 0.0097(7) 0.133(10) Uani 1 1 d U
H110 H -0.0811 0.6726 0.0189 0.160 Uiso 1 1 calc R
C111 C -0.1439(17) 0.5997(13) 0.0301(7) 0.119(9) Uani 1 1 d U
H111 H -0.1316 0.6069 0.0538 0.143 Uiso 1 1 calc R
C112 C -0.2000(14) 0.5609(13) -0.0766(5) 0.088(8) Uani 1 1 d U
C113 C -0.1972(14) 0.4946(12) -0.0878(5) 0.093(8) Uani 1 1 d U
H113 H -0.1903 0.4605 -0.0720 0.112 Uiso 1 1 calc R
C114 C -0.2049(13) 0.4822(13) -0.1222(5) 0.103(8) Uani 1 1 d U
H114 H -0.2029 0.4396 -0.1301 0.123 Uiso 1 1 calc R
C115 C -0.2157(14) 0.5337(13) -0.1450(6) 0.105(10) Uani 1 1 d U
H115 H -0.2184 0.5262 -0.1683 0.126 Uiso 1 1 calc R
C116 C -0.2224(14) 0.5950(13) -0.1338(5) 0.101(9) Uani 1 1 d U
H116 H -0.2381 0.6274 -0.1502 0.122 Uiso 1 1 calc R
C117 C -0.2083(17) 0.6113(14) -0.1020(6) 0.140(12) Uani 1 1 d U
H117 H -0.2036 0.6551 -0.0956 0.168 Uiso 1 1 calc R
C200 C 0.0814(17) 0.8916(17) 0.4637(7) 0.129(11) Uani 1 1 d U
C201 C 0.0795(17) 0.8643(13) 0.4331(7) 0.117(9) Uani 1 1 d U
H201 H 0.1116 0.8312 0.4311 0.141 Uiso 1 1 calc R
C202 C 0.0285(18) 0.8860(15) 0.4039(8) 0.132(10) Uani 1 1 d U
H202 H 0.0260 0.8664 0.3826 0.159 Uiso 1 1 calc R
C203 C -0.0176(19) 0.9358(19) 0.4064(8) 0.151(13) Uani 1 1 d U
H203 H -0.0522 0.9500 0.3873 0.181 Uiso 1 1 calc R
C204 C -0.0115(16) 0.9613(15) 0.4354(7) 0.132(10) Uani 1 1 d U
H204 H -0.0384 0.9982 0.4377 0.158 Uiso 1 1 calc R
C205 C 0.0350(17) 0.9354(15) 0.4641(7) 0.129(11) Uani 1 1 d U
H205 H 0.0320 0.9514 0.4856 0.155 Uiso 1 1 calc R
C206 C 0.1314(18) 0.8663(14) 0.4942(7) 0.117(9) Uani 1 1 d U
C207 C 0.1062(17) 0.8472(13) 0.5241(6) 0.118(9) Uani 1 1 d U
H207 H 0.0570 0.8467 0.5224 0.142 Uiso 1 1 calc R
C208 C 0.1500(18) 0.8300(12) 0.5542(7) 0.106(8) Uani 1 1 d U
C209 C 0.2189(18) 0.8217(12) 0.5528(7) 0.115(8) Uani 1 1 d U
H209 H 0.2506 0.8046 0.5722 0.137 Uiso 1 1 calc R
C210 C 0.2461(18) 0.8374(14) 0.5235(8) 0.129(10) Uani 1 1 d U
H210 H 0.2948 0.8362 0.5239 0.155 Uiso 1 1 calc R
C211 C 0.1954(19) 0.8544(14) 0.4953(8) 0.127(10) Uani 1 1 d U
H211 H 0.2098 0.8575 0.4746 0.152 Uiso 1 1 calc R
C212 C 0.1139(15) 0.8167(14) 0.5829(5) 0.159(13) Uani 1 1 d GU
C213 C 0.1603(13) 0.7928(12) 0.6115(7) 0.215(17) Uani 1 1 d GU
H213 H 0.2064 0.7802 0.6104 0.258 Uiso 1 1 calc R
C214 C 0.1394(17) 0.7873(12) 0.6418(5) 0.220(19) Uani 1 1 d GU
H214 H 0.1711 0.7710 0.6613 0.264 Uiso 1 1 calc R
C215 C 0.0721(18) 0.8058(17) 0.6434(5) 0.33(4) Uani 1 1 d GU
H215 H 0.0578 0.8020 0.6640 0.397 Uiso 1 1 calc R
C216 C 0.0256(13) 0.830(2) 0.6147(8) 0.43(5) Uani 1 1 d GU
H216 H -0.0204 0.8423 0.6158 0.515 Uiso 1 1 calc R
C217 C 0.0466(14) 0.8352(18) 0.5845(6) 0.44(6) Uani 1 1 d GU
H217 H 0.0148 0.8515 0.5650 0.530 Uiso 1 1 calc R
N100 N -0.1258(14) 1.2062(9) 0.1456(5) 0.110(8) Uani 1 1 d .
O101 O -0.0882(14) 1.2333(11) 0.1325(5) 0.191(10) Uani 1 1 d .
O102 O -0.1070(10) 1.1908(9) 0.1733(4) 0.139(6) Uani 1 1 d .
O103 O -0.1917(12) 1.2141(9) 0.1316(4) 0.163(8) Uani 1 1 d .
N200 N -0.1329(15) 0.8588(16) 0.7339(7) 0.159(12) Uani 1 1 d .
O201 O -0.1680(15) 0.8641(13) 0.7072(6) 0.231(11) Uani 1 1 d .
O202 O -0.1202(13) 0.7936(13) 0.7350(5) 0.190(9) Uani 1 1 d .
O203 O -0.1172(12) 0.8902(12) 0.7584(6) 0.192(10) Uani 1 1 d .
N300 N 0.644(2) 0.1382(18) -0.1088(8) 0.193(17) Uani 1 1 d .
O301 O 0.606(2) 0.101(2) -0.1082(8) 0.258(18) Uani 1 1 d .
O302 O 0.6661(12) 0.1116(12) -0.1340(5) 0.184(9) Uani 1 1 d .
O303 O 0.6654(14) 0.1751(13) -0.0904(6) 0.197(11) Uani 1 1 d .
N400 N 0.123(2) 0.8777(18) 0.2222(8) 0.191(17) Uani 1 1 d .
O401 O 0.1002(12) 0.9309(11) 0.2118(4) 0.159(8) Uani 1 1 d .
O402 O 0.0653(13) 0.8499(10) 0.2278(4) 0.162(9) Uani 1 1 d .
O403 O 0.1737(13) 0.8613(10) 0.2348(5) 0.150(9) Uani 1 1 d .
C301 C -0.465(2) 0.9274(18) 0.4645(9) 0.174(13) Uani 1 1 d U
C302 C 0.338(3) -0.005(2) -0.2221(10) 0.25(2) Uani 1 1 d U
C303 C -0.472(3) 0.909(2) 0.4318(12) 0.214(16) Uani 1 1 d U
C304 C -0.328(2) 0.674(2) 0.3572(10) 0.207(19) Uani 1 1 d U
C305 C 0.454(3) 0.222(3) 0.0221(14) 0.25(2) Uani 1 1 d U
C306 C -0.096(5) 0.550(4) 0.3943(14) 0.33(3) Uani 1 1 d U
C307 C -0.0320(17) 0.9962(16) 0.2008(7) 0.162(12) Uani 1 1 d .
C308 C 0.3242(14) -0.0187(12) -0.2475(6) 0.099(8) Uani 1 1 d U
C309 C 0.174(3) -0.006(2) -0.1834(8) 0.36(3) Uani 1 1 d U
C310 C 0.537(2) 0.6327(19) 0.1629(10) 0.208(14) Uani 1 1 d U
C311 C -0.313(2) 0.704(2) 0.6353(8) 0.232(18) Uani 1 1 d .
C312 C -0.142(3) 0.578(3) 0.3471(13) 0.29(3) Uani 1 1 d U
C313 C -0.3111(17) 0.7300(16) 0.3608(6) 0.134(10) Uani 1 1 d U
C314 C -0.392(2) 0.694(2) 0.3538(10) 0.220(17) Uani 1 1 d U
C315 C 0.626(2) 0.701(2) 0.1751(13) 0.248(19) Uani 1 1 d U
C316 C -0.523(2) 0.802(3) 0.4419(12) 0.220(18) Uani 1 1 d U
C317 C -0.527(3) 0.865(3) 0.4508(11) 0.261(19) Uani 1 1 d U
C318 C 0.598(2) 0.731(2) 0.1249(13) 0.254(17) Uani 1 1 d U
C319 C -0.063(3) 0.586(2) 0.3491(10) 0.214(16) Uani 1 1 d U
C320 C -0.6154(15) -0.1598(15) 0.3157(6) 0.129(9) Uani 1 1 d U
C321 C 0.577(3) 0.687(3) 0.1471(14) 0.29(3) Uani 1 1 d U
C322 C -0.531(2) 0.845(3) 0.4098(10) 0.254(17) Uani 1 1 d U
C323 C -0.472(3) 0.963(2) 0.4735(11) 0.25(2) Uani 1 1 d U
C324 C -0.513(3) 0.743(3) 0.4099(13) 0.33(2) Uani 1 1 d U
C325 C 0.165(2) 0.061(2) -0.1861(8) 0.181(16) Uani 1 1 d U
C326 C 0.283(4) 0.014(2) -0.1942(9) 0.37(3) Uani 1 1 d U
C327 C -0.107(3) 0.564(2) 0.3760(10) 0.212(17) Uani 1 1 d U
C328 C -0.5803(17) -0.1593(16) 0.2762(7) 0.143(11) Uani 1 1 d U
C329 C -0.5914(17) -0.0896(18) 0.2920(6) 0.162(11) Uani 1 1 d U
C330 C 0.372(4) 0.496(4) 0.4936(15) 0.37(3) Uani 1 1 d U
C331 C 0.485(2) 0.520(3) 0.2645(14) 0.41(4) Uani 1 1 d U
C332 C 0.4854(18) 0.653(2) 0.2520(10) 0.235(16) Uani 1 1 d U
C333 C 0.442(3) 0.522(3) 0.2724(11) 0.23(2) Uani 1 1 d U
C334 C 0.493(3) 0.525(3) 0.3739(12) 0.29(2) Uani 1 1 d .
C335 C 0.449(4) 0.600(2) 0.4224(17) 0.36(3) Uani 1 1 d .
C336 C 0.031(2) 0.4784(12) 0.5247(6) 0.124(9) Uani 1 1 d U
C337 C -0.226(2) 0.685(2) 0.7010(8) 0.223(16) Uani 1 1 d U
C338 C 0.344(3) 0.498(2) 0.3683(11) 0.27(2) Uani 1 1 d .
C339 C 0.372(4) 0.544(3) 0.4621(16) 0.28(2) Uani 1 1 d U
C340 C 0.565(3) 0.7094(18) 0.2320(12) 0.203(15) Uani 1 1 d U
C341 C 0.302(4) 0.535(3) 0.4321(16) 0.28(3) Uani 1 1 d U
C342 C -0.088(3) 0.480(2) 0.5166(12) 0.22(2) Uani 1 1 d U
C343 C -0.046(2) 0.4984(19) 0.5024(12) 0.19(2) Uani 1 1 d U
C344 C -0.223(2) 0.5592(17) 0.3610(5) 0.161(12) Uani 1 1 d U
C345 C 0.360(3) 0.197(2) -0.0418(12) 0.25(2) Uani 1 1 d U
C346 C 0.556(3) 0.719(3) 0.2740(13) 0.30(3) Uani 1 1 d U
C347 C -0.326(3) 0.6624(19) 0.3297(11) 0.25(2) Uani 1 1 d U
C348 C -0.222(3) 0.766(3) 0.7125(10) 0.34(2) Uani 1 1 d U
C349 C 0.041(3) 0.341(2) 0.6826(9) 0.26(2) Uani 1 1 d .
C350 C 0.511(3) 0.714(3) 0.2501(9) 0.22(2) Uani 1 1 d U
C351 C 0.311(3) 0.5322(17) 0.4737(12) 0.243(19) Uani 1 1 d U
C352 C 0.228(2) 0.089(2) -0.0385(10) 0.244(17) Uani 1 1 d U
C353 C 0.426(3) 0.204(3) 0.0020(12) 0.26(2) Uani 1 1 d U
C354 C 0.572(3) 0.536(3) 0.3201(12) 0.33(3) Uani 1 1 d .

loop_
_atom_site_aniso_label
_atom_site_aniso_U_11
_atom_site_aniso_U_22
_atom_site_aniso_U_33
_atom_site_aniso_U_23
_atom_site_aniso_U_13
_atom_site_aniso_U_12
Pd1 0.0814(17) 0.0535(12) 0.0641(9) 0.0020(8) 0.0202(8) 0.0097(11)
Pd2 0.0868(19) 0.1008(17) 0.0667(10) 0.0165(10) 0.0151(9) 0.0111(13)
Pd3 0.0740(17) 0.0866(15) 0.0696(10) -0.0031(9) 0.0239(9) -0.0075(12)
Pd4 0.0804(19) 0.1098(18) 0.1042(13) -0.0500(12) 0.0374(11) -0.0292(14)
Pd5 0.0723(19) 0.1097(17) 0.0817(12) -0.0014(11) 0.0106(10) -0.0234(14)
Pd6 0.083(3) 0.212(3) 0.152(2) -0.0101(19) 0.0491(16) 0.014(2)
C11A 0.15(3) 0.183(15) 0.055(13) -0.044(13) 0.028(13) -0.07(2)
C13A 0.08(2) 0.154(15) 0.089(15) -0.019(12) 0.027(14) 0.00(2)
C12A 0.12(3) 0.167(17) 0.058(12) -0.012(12) 0.012(12) 0.026(19)
N11A 0.056(17) 0.177(15) 0.078(10) -0.013(10) 0.028(10) -0.004(16)
N12A 0.17(3) 0.147(16) 0.072(12) -0.001(10) 0.030(11) 0.032(15)
N13A 0.10(2) 0.145(13) 0.083(12) -0.011(10) 0.039(11) -0.006(16)
N21A 0.032(15) 0.141(16) 0.086(11) -0.025(10) 0.021(9) -0.056(13)
C21A 0.07(2) 0.161(14) 0.065(12) -0.023(10) -0.001(11) -0.052(18)
C22A 0.027(19) 0.127(16) 0.078(12) -0.019(11) 0.001(10) -0.061(16)
C23A 0.13(3) 0.18(2) 0.19(2) -0.029(18) 0.08(2) -0.14(3)
C24A 0.13(3) 0.156(16) 0.16(2) 0.097(16) 0.06(2) 0.06(2)
C25A 0.11(3) 0.200(17) 0.070(13) 0.042(13) 0.002(13) 0.00(2)
N31A 0.10(2) 0.27(2) 0.104(14) -0.064(15) 0.076(13) -0.014(19)
C31A 0.06(2) 0.191(18) 0.073(13) -0.028(12) 0.008(11) -0.01(2)
C32A 0.17(3) 0.197(18) 0.079(15) -0.030(15) 0.057(15) 0.03(3)
C33A 0.12(3) 0.31(3) 0.19(3) -0.04(3) 0.14(3) -0.03(3)
C34A 0.23(4) 0.31(3) 0.076(18) -0.01(2) 0.040(18) -0.04(3)
C35A 0.27(4) 0.22(2) 0.051(14) -0.012(15) 0.018(16) -0.04(3)
N41A 0.059(16) 0.112(15) 0.076(10) -0.023(9) 0.016(9) -0.017(14)
C41A 0.034(18) 0.120(13) 0.094(12) -0.015(11) 0.023(11) 0.034(16)
C42A 0.22(4) 0.086(16) 0.087(15) -0.003(11) 0.057(16) 0.001(19)
C43A 0.07(2) 0.092(15) 0.103(14) 0.004(11) 0.014(12) -0.008(17)
C44A 0.08(3) 0.101(14) 0.132(19) -0.016(12) 0.019(15) 0.038(16)
C45A 0.10(3) 0.134(14) 0.112(16) -0.031(13) 0.046(15) 0.02(2)
N11B 0.012(9) 0.086(11) 0.094(10) 0.011(9) 0.027(8) -0.024(8)
N12B 0.010(10) 0.091(10) 0.109(11) 0.014(11) 0.006(9) -0.011(8)
N13B 0.052(9) 0.070(9) 0.075(9) 0.011(9) 0.002(9) -0.011(7)
C11B 0.041(9) 0.077(10) 0.078(12) -0.008(11) 0.021(10) -0.013(7)
C12B 0.021(8) 0.077(9) 0.057(10) -0.015(9) 0.013(8) -0.016(6)
C13B 0.043(9) 0.069(8) 0.061(10) -0.013(10) 0.003(10) -0.017(8)
N21B 0.040(11) 0.107(13) 0.080(11) -0.020(9) 0.023(10) 0.018(11)
C21B 0.053(9) 0.079(14) 0.054(10) 0.012(10) 0.009(10) -0.012(7)
C22B 0.034(11) 0.073(13) 0.060(10) -0.008(9) 0.006(10) -0.016(10)
C23B 0.033(14) 0.124(19) 0.074(12) 0.007(13) -0.007(10) 0.000(11)
C24B 0.070(17) 0.081(16) 0.16(2) -0.017(14) 0.049(16) 0.015(12)
C25B 0.048(13) 0.084(14) 0.064(11) 0.017(11) 0.012(11) -0.014(9)
N31B 0.085(14) 0.053(12) 0.094(12) -0.023(9) 0.039(10) -0.022(8)
C31B 0.056(14) 0.075(9) 0.108(15) -0.008(12) 0.054(12) -0.009(8)
C32B 0.061(13) 0.068(12) 0.092(14) -0.021(11) 0.034(11) 0.004(10)
C33B 0.061(17) 0.083(15) 0.093(14) -0.019(12) 0.024(13) -0.023(11)
C34B 0.076(15) 0.083(13) 0.14(2) 0.018(14) 0.044(16) -0.006(14)
C35B 0.073(16) 0.099(14) 0.129(18) 0.030(16) 0.002(15) -0.023(12)
N41B 0.073(12) 0.055(12) 0.078(10) -0.026(8) 0.032(9) -0.045(9)
C41B 0.057(11) 0.090(12) 0.081(13) 0.007(13) -0.003(12) -0.025(11)
C42B 0.055(11) 0.061(14) 0.090(13) -0.017(11) 0.012(11) -0.038(10)
C43B 0.055(15) 0.051(12) 0.115(16) -0.036(11) 0.028(12) -0.032(13)
C44B 0.060(18) 0.124(18) 0.141(19) 0.035(17) 0.006(15) -0.046(13)
C45B 0.056(15) 0.096(13) 0.084(13) 0.019(13) -0.023(12) -0.048(11)
N11C 0.075(13) 0.078(15) 0.086(9) -0.006(9) 0.026(7) 0.006(12)
N12C 0.064(10) 0.053(13) 0.118(11) -0.016(10) 0.039(7) -0.005(12)
N13C 0.072(13) 0.12(2) 0.104(10) -0.029(11) 0.027(8) -0.019(14)
C11C 0.068(14) 0.043(16) 0.109(11) -0.005(11) 0.020(8) -0.001(15)
C12C 0.071(10) 0.073(18) 0.077(9) -0.021(11) 0.032(7) -0.038(15)
C13C 0.077(10) 0.09(2) 0.095(12) -0.034(13) 0.035(9) 0.013(16)
N21C 0.050(13) 0.073(13) 0.064(8) -0.025(8) 0.004(7) 0.025(10)
C21C 0.050(15) 0.051(16) 0.097(10) -0.010(10) 0.010(8) 0.009(14)
C22C 0.049(14) 0.057(17) 0.087(10) -0.008(10) 0.003(9) 0.002(14)
C23C 0.039(16) 0.12(2) 0.084(12) 0.000(12) 0.007(8) 0.005(15)
C24C 0.030(14) 0.11(2) 0.123(12) 0.031(14) 0.003(11) 0.041(15)
C25C 0.021(14) 0.12(2) 0.121(12) 0.023(15) 0.027(9) 0.053(14)
N31C 0.080(11) 0.062(13) 0.069(9) -0.040(8) 0.021(7) -0.006(11)
C31C 0.072(10) 0.066(18) 0.080(9) -0.022(10) 0.030(8) -0.006(14)
C32C 0.072(12) 0.054(15) 0.079(11) -0.028(10) 0.011(8) -0.025(14)
C33C 0.088(16) 0.09(2) 0.085(12) -0.014(11) 0.019(11) 0.028(16)
C34C 0.105(19) 0.09(2) 0.088(13) 0.000(12) 0.025(9) -0.006(18)
C35C 0.095(17) 0.046(16) 0.099(12) -0.009(11) 0.018(9) -0.027(14)
N41C 0.081(12) 0.11(2) 0.180(16) -0.026(15) 0.035(11) -0.083(16)
C41C 0.071(11) 0.067(18) 0.107(12) -0.040(13) 0.032(9) -0.012(15)
C42C 0.080(12) 0.09(2) 0.109(12) -0.015(14) 0.048(9) -0.006(19)
C43C 0.010(15) 0.35(5) 0.21(2) 0.02(3) 0.073(14) 0.01(2)
C44C 0.027(18) 0.14(3) 0.180(17) -0.036(17) 0.053(12) -0.010(18)
C45C 0.025(15) 0.17(3) 0.106(11) -0.046(15) 0.023(10) -0.033(16)
Q13 0.134(14) 0.053(15) 0.052(11) 0.003(10) -0.011(11) -0.042(14)
N11D 0.077(16) 0.047(12) 0.076(9) 0.005(7) 0.012(8) 0.016(8)
N12D 0.094(17) 0.062(13) 0.059(7) 0.003(8) 0.004(8) 0.034(10)
N13D 0.096(17) 0.042(12) 0.072(7) 0.009(7) 0.013(8) 0.029(10)
C11D 0.064(16) 0.035(13) 0.069(8) 0.015(8) 0.020(9) -0.001(9)
C12D 0.052(17) 0.039(13) 0.067(8) -0.007(8) 0.008(8) -0.009(9)
C13D 0.11(2) 0.048(16) 0.065(7) 0.016(8) 0.022(9) 0.037(13)
N21D 0.044(15) 0.040(13) 0.103(10) 0.012(7) 0.027(7) 0.008(9)
C21D 0.085(17) 0.017(12) 0.072(9) 0.009(8) 0.000(9) 0.007(10)
C22D 0.050(17) 0.042(14) 0.073(9) 0.008(8) -0.008(8) 0.030(11)
C23D 0.08(2) 0.026(14) 0.089(11) 0.001(9) 0.031(10) 0.032(12)
C24D 0.13(2) 0.074(18) 0.096(12) 0.000(12) 0.003(12) 0.055(15)
C25D 0.09(2) 0.17(3) 0.063(12) -0.039(13) -0.017(10) 0.069(16)
N31D 0.049(15) 0.048(11) 0.084(9) -0.014(8) 0.004(8) 0.003(9)
C31D 0.09(2) 0.074(16) 0.049(8) -0.004(8) 0.011(8) 0.034(12)
C32D 0.17(3) 0.061(16) 0.044(9) 0.009(8) 0.008(10) 0.048(13)
C33D 0.22(3) 0.12(2) 0.039(8) 0.038(10) 0.031(12) 0.12(2)
C34D 0.06(2) 0.14(2) 0.067(11) -0.030(10) -0.011(10) 0.053(15)
C35D 0.07(2) 0.060(15) 0.081(10) -0.025(10) -0.010(10) 0.016(12)
N41D 0.13(2) 0.067(14) 0.072(10) -0.025(9) -0.015(10) -0.015(11)
C41D 0.14(3) 0.046(15) 0.061(7) 0.003(8) -0.007(10) 0.013(13)
C42D 0.12(2) 0.049(14) 0.067(9) -0.002(9) 0.016(10) -0.004(12)
C43D 0.10(3) 0.19(3) 0.069(12) -0.019(14) 0.006(12) 0.057(19)
C44D 0.14(3) 0.11(2) 0.065(9) 0.030(12) 0.001(13) 0.014(16)
C45D 0.09(3) 0.13(2) 0.075(9) 0.017(10) 0.019(12) 0.058(17)
N1A 0.030(15) 0.114(14) 0.092(11) 0.018(10) 0.010(8) 0.059(12)
N2A 0.071(16) 0.057(14) 0.108(12) -0.025(10) 0.011(10) 0.023(11)
C1A 0.12(3) 0.13(2) 0.27(4) -0.02(3) 0.09(3) -0.02(2)
C2A 0.21(4) 0.051(17) 0.23(3) -0.024(17) 0.15(3) -0.016(15)
N1B 0.107(19) 0.16(2) 0.090(14) -0.005(13) -0.007(10) -0.006(15)
N2B 0.024(17) 0.17(2) 0.149(15) 0.021(14) -0.002(10) -0.012(13)
C1B 0.20(3) 0.18(3) 0.113(19) -0.08(2) -0.050(13) 0.09(3)
C2B 0.18(3) 0.66(10) 0.12(3) -0.09(3) -0.051(19) 0.31(5)
N1C 0.33(4) 0.22(3) 0.089(12) 0.036(14) 0.073(17) -0.07(3)
N2C 0.000(18) 0.31(3) 0.151(17) 0.005(18) 0.016(11) -0.048(17)
C1C 0.16(4) 0.44(5) 0.16(2) 0.12(3) -0.02(2) -0.19(4)
C2C 0.05(3) 0.44(5) 0.13(2) 0.07(2) 0.001(16) -0.11(3)
N1D 0.071(19) 0.17(2) 0.148(17) -0.071(16) 0.014(12) -0.024(15)
N2D 0.07(3) 0.42(4) 0.20(2) -0.08(3) 0.015(16) 0.07(2)
C1D 0.99(10) 0.12(4) 1.9(2) -0.12(6) 1.32(13) -0.02(5)
C2D 0.65(7) 0.61(6) 0.91(11) -0.71(8) 0.70(8) -0.61(6)
N1E 0.037(18) 0.19(2) 0.111(12) 0.000(13) 0.005(11) -0.015(14)
N2E 0.106(17) 0.22(3) 0.071(11) -0.032(13) 0.031(10) -0.083(17)
C1E 0.14(2) 0.21(4) 0.082(14) 0.003(17) -0.022(16) 0.01(3)
C2E 0.11(4) 1.1(2) 0.12(3) -0.13(5) -0.017(18) 0.15(6)
N1F 0.09(2) 0.32(4) 0.55(4) 0.39(4) 0.22(2) 0.18(2)
N2F 0.27(4) 0.16(2) 0.18(2) 0.006(18) -0.06(2) -0.01(3)
C1F 0.18(5) 0.10(3) 0.66(7) -0.11(4) 0.23(4) 0.00(2)
C2F 0.39(9) 0.17(3) 0.74(10) 0.11(5) -0.20(7) -0.13(5)
C100 0.11(2) 0.078(19) 0.096(11) 0.008(12) 0.035(11) 0.052(13)
C101 0.18(2) 0.11(2) 0.090(13) 0.014(13) 0.036(12) 0.054(18)
C102 0.12(2) 0.12(3) 0.118(16) 0.039(13) 0.054(13) 0.096(19)
C103 0.07(3) 0.26(4) 0.139(19) 0.06(2) 0.051(17) 0.103(19)
C104 0.14(3) 0.14(3) 0.119(18) 0.041(17) 0.053(14) 0.039(17)
C105 0.16(2) 0.11(3) 0.119(17) -0.011(14) 0.058(14) -0.011(18)
C106 0.10(2) 0.12(2) 0.099(10) 0.015(11) 0.026(13) 0.022(13)
C107 0.11(2) 0.10(2) 0.094(9) 0.015(11) 0.023(12) 0.045(12)
C108 0.07(2) 0.093(18) 0.086(9) -0.006(8) 0.014(10) 0.030(12)
C109 0.12(3) 0.075(18) 0.123(12) -0.030(12) 0.012(14) 0.029(12)
C110 0.11(3) 0.16(3) 0.122(14) -0.026(15) 0.006(15) -0.032(16)
C111 0.13(3) 0.10(2) 0.144(16) -0.040(13) 0.061(16) 0.020(13)
C112 0.08(2) 0.097(14) 0.088(8) -0.001(8) 0.015(11) 0.009(16)
C113 0.10(2) 0.087(13) 0.100(11) -0.017(10) 0.044(14) -0.053(17)
C114 0.10(2) 0.103(15) 0.094(12) -0.020(10) -0.002(14) -0.026(17)
C115 0.11(3) 0.113(18) 0.105(14) -0.007(10) 0.052(15) -0.06(2)
C116 0.10(2) 0.108(16) 0.082(9) 0.001(12) -0.006(14) -0.034(19)
C117 0.21(4) 0.101(15) 0.091(10) 0.010(10) 0.003(19) 0.03(2)
C200 0.09(2) 0.16(3) 0.154(13) 0.029(14) 0.063(14) 0.022(17)
C201 0.14(3) 0.063(19) 0.169(15) 0.024(15) 0.069(16) -0.020(16)
C202 0.15(4) 0.08(2) 0.169(16) 0.026(16) 0.045(15) -0.033(17)
C203 0.14(3) 0.15(4) 0.155(18) 0.01(2) 0.02(2) 0.00(2)
C204 0.11(3) 0.13(3) 0.15(2) 0.016(17) 0.014(17) -0.010(17)
C205 0.11(3) 0.13(3) 0.150(18) 0.003(17) 0.028(15) 0.020(18)
C206 0.093(19) 0.09(2) 0.176(14) 0.042(16) 0.047(13) -0.004(18)
C207 0.097(19) 0.10(2) 0.150(15) 0.011(16) 0.016(12) -0.084(19)
C208 0.10(2) 0.062(19) 0.159(15) 0.018(16) 0.030(13) -0.045(19)
C209 0.098(18) 0.05(2) 0.194(19) -0.011(17) 0.027(14) -0.049(19)
C210 0.08(2) 0.11(3) 0.20(3) 0.00(2) 0.037(13) -0.014(19)
C211 0.11(2) 0.10(2) 0.180(19) -0.017(19) 0.050(15) 0.04(2)
C212 0.12(2) 0.19(4) 0.160(17) 0.05(2) 0.023(15) -0.06(2)
C213 0.36(4) 0.16(3) 0.108(17) -0.01(2) 0.03(2) 0.10(4)
C214 0.38(5) 0.13(3) 0.144(18) 0.01(2) 0.06(3) 0.00(4)
C215 0.27(5) 0.55(11) 0.15(3) -0.10(4) 0.02(3) -0.12(6)
C216 0.08(4) 1.00(15) 0.22(4) 0.07(5) 0.05(2) -0.17(4)
C217 0.25(5) 0.78(14) 0.36(5) 0.32(8) 0.22(5) 0.17(7)
N100 0.17(3) 0.050(16) 0.112(15) -0.016(12) 0.043(16) 0.006(16)
O101 0.25(3) 0.13(2) 0.26(2) 0.004(15) 0.181(19) -0.017(17)
O102 0.155(18) 0.176(17) 0.086(10) 0.001(11) 0.028(10) -0.011(12)
O103 0.22(2) 0.155(17) 0.116(12) -0.013(11) 0.032(12) 0.046(15)
N200 0.12(3) 0.18(3) 0.20(3) 0.05(2) 0.07(2) 0.04(2)
O201 0.29(3) 0.24(3) 0.15(2) 0.005(18) 0.006(18) 0.03(2)
O202 0.19(3) 0.21(2) 0.172(17) 0.018(16) 0.065(15) -0.016(19)
O203 0.16(2) 0.22(3) 0.20(2) 0.005(16) 0.054(16) 0.030(17)
N300 0.22(4) 0.20(3) 0.19(3) 0.01(2) 0.09(2) -0.05(3)
O301 0.22(4) 0.31(4) 0.27(3) 0.00(3) 0.11(2) 0.01(3)
O302 0.13(2) 0.23(2) 0.179(17) 0.055(15) 0.003(14) 0.029(16)
O303 0.17(3) 0.23(3) 0.21(2) 0.000(17) 0.072(16) 0.028(19)
N400 0.14(4) 0.20(4) 0.22(3) 0.04(2) 0.01(2) 0.04(3)
O401 0.18(2) 0.15(2) 0.152(15) -0.001(13) 0.037(13) -0.018(16)
O402 0.20(2) 0.142(19) 0.131(14) -0.021(12) 0.014(13) -0.001(16)
O403 0.16(3) 0.105(18) 0.201(19) 0.027(14) 0.083(16) -0.001(16)
C301 0.10(3) 0.23(3) 0.20(2) 0.13(2) 0.03(2) 0.008(17)
C302 0.31(6) 0.27(6) 0.15(2) -0.03(3) 0.01(3) -0.05(5)
C303 0.21(5) 0.21(3) 0.24(3) 0.10(2) 0.07(3) 0.08(2)
C304 0.13(4) 0.21(3) 0.29(3) -0.15(3) 0.06(3) 0.05(3)
C305 0.13(6) 0.21(5) 0.41(5) -0.06(4) 0.07(3) 0.04(4)
C306 0.30(7) 0.34(9) 0.32(4) 0.06(5) 0.00(4) -0.09(6)
C307 0.11(3) 0.19(3) 0.16(2) -0.07(2) -0.026(17) 0.07(2)
C308 0.08(2) 0.09(2) 0.123(17) -0.016(15) 0.018(14) -0.036(17)
C309 0.73(9) 0.25(4) 0.09(2) -0.08(3) 0.05(3) 0.06(5)
C310 0.04(4) 0.16(3) 0.37(4) -0.11(3) -0.05(2) 0.05(2)
C311 0.20(5) 0.37(5) 0.14(3) -0.06(3) 0.07(3) -0.10(4)
C312 0.16(3) 0.44(8) 0.24(4) -0.08(4) -0.03(2) -0.05(5)
C313 0.13(2) 0.19(3) 0.088(17) -0.015(16) 0.032(16) 0.04(2)
C314 0.11(3) 0.22(5) 0.33(4) -0.11(3) 0.06(3) 0.05(2)
C315 0.04(4) 0.19(4) 0.45(4) -0.10(3) -0.06(3) 0.05(2)
C316 0.07(4) 0.34(4) 0.26(3) 0.00(3) 0.07(3) -0.08(3)
C317 0.24(5) 0.35(4) 0.20(3) -0.01(3) 0.05(3) -0.09(3)
C318 0.08(4) 0.19(4) 0.48(5) -0.04(3) 0.04(3) 0.12(3)
C319 0.14(3) 0.25(5) 0.21(3) 0.01(3) -0.04(3) 0.10(4)
C320 0.03(3) 0.18(2) 0.153(19) -0.088(14) -0.012(13) 0.000(19)
C321 0.20(7) 0.23(6) 0.39(5) -0.11(4) -0.05(3) -0.06(3)
C322 0.08(4) 0.51(4) 0.19(2) 0.02(2) 0.04(3) 0.00(3)
C323 0.24(5) 0.29(4) 0.27(3) 0.03(3) 0.17(3) -0.10(3)
C324 0.23(6) 0.45(4) 0.30(5) -0.15(4) 0.04(3) -0.20(4)
C325 0.16(4) 0.24(4) 0.15(3) -0.04(3) 0.03(2) 0.02(3)
C326 0.70(10) 0.27(5) 0.16(3) -0.03(3) 0.16(4) 0.14(5)
C327 0.20(3) 0.18(4) 0.24(3) -0.07(3) 0.01(2) 0.03(4)
C328 0.09(3) 0.17(3) 0.16(2) -0.037(18) 0.010(15) -0.09(2)
C329 0.13(3) 0.23(2) 0.095(18) -0.006(15) -0.026(15) 0.07(2)
C330 0.44(8) 0.42(9) 0.29(5) 0.03(4) 0.19(4) 0.10(5)
C331 0.07(4) 0.52(6) 0.58(8) -0.34(6) -0.05(3) -0.15(4)
C332 0.00(3) 0.28(4) 0.42(4) -0.04(3) 0.03(2) 0.03(2)
C333 0.29(6) 0.19(5) 0.21(4) 0.03(3) 0.06(4) -0.03(4)
C334 0.11(5) 0.40(7) 0.38(5) 0.20(5) 0.07(3) 0.00(4)
C335 0.32(9) 0.14(3) 0.62(9) -0.01(4) 0.10(7) 0.06(4)
C336 0.23(3) 0.048(17) 0.096(19) -0.005(15) 0.043(17) 0.025(17)
C337 0.13(4) 0.40(4) 0.13(3) 0.10(2) 0.02(2) -0.08(3)
C338 0.31(6) 0.20(4) 0.26(4) 0.08(3) -0.01(3) -0.01(4)
C339 0.26(5) 0.23(6) 0.37(6) 0.03(4) 0.10(3) 0.07(5)
C340 0.16(5) 0.11(3) 0.33(4) 0.06(3) 0.06(3) 0.05(3)
C341 0.24(7) 0.27(6) 0.36(4) 0.04(4) 0.12(4) 0.00(5)
C342 0.25(3) 0.16(4) 0.28(4) -0.10(4) 0.10(3) -0.02(3)
C343 0.19(4) 0.12(4) 0.29(4) -0.04(3) 0.09(2) 0.08(4)
C344 0.21(2) 0.19(3) 0.059(13) 0.006(17) -0.022(15) 0.02(3)
C345 0.15(5) 0.28(5) 0.35(4) -0.05(4) 0.11(3) 0.10(4)
C346 0.30(8) 0.27(5) 0.24(3) -0.08(4) -0.11(3) 0.00(4)
C347 0.41(6) 0.09(4) 0.34(4) -0.06(2) 0.29(4) -0.03(3)
C348 0.40(6) 0.49(5) 0.17(3) -0.06(4) 0.11(3) -0.22(5)
C349 0.28(6) 0.32(6) 0.15(3) 0.12(3) -0.02(3) 0.00(4)
C350 0.16(5) 0.31(5) 0.15(3) -0.02(3) -0.02(2) -0.04(4)
C351 0.32(5) 0.09(3) 0.33(4) -0.06(3) 0.09(3) -0.11(3)
C352 0.11(3) 0.33(5) 0.24(4) -0.02(3) -0.05(2) 0.12(3)
C353 0.19(4) 0.39(7) 0.28(3) -0.10(3) 0.18(2) -0.02(3)
C354 0.44(8) 0.30(6) 0.29(5) -0.06(4) 0.17(4) -0.17(5)

loop_
_atom_type_symbol
_atom_type_description
_atom_type_scat_dispersion_real
_atom_type_scat_dispersion_imag
_atom_type_scat_source
C C 0.0033 0.0016 'International Tables Vol C Tables 4.2.6.8 and 6.1.1.4'
H H 0.0000 0.0000 'International Tables Vol C Tables 4.2.6.8 and 6.1.1.4'
N N 0.0061 0.0033 'International Tables Vol C Tables 4.2.6.8 and 6.1.1.4'
O O 0.0106 0.0060 'International Tables Vol C Tables 4.2.6.8 and 6.1.1.4'
Pd Pd -0.9988 1.0072 'International Tables Vol C Tables 4.2.6.8 and 6.1.1.4'

loop_
_geom_angle_atom_site_label_1
_geom_angle_atom_site_label_2
_geom_angle_atom_site_label_3
_geom_angle
_geom_angle_site_symmetry_1
_geom_angle_site_symmetry_3
N21C Pd1 N31D 91.1(7) . .
N21C Pd1 N2A 90.8(9) . .
N31D Pd1 N2A 177.9(9) . .
N21C Pd1 N1A 176.0(8) . .
N31D Pd1 N1A 92.9(9) . .
N2A Pd1 N1A 85.2(10) . .
N31B Pd2 N2B 176.0(10) . .
N31B Pd2 N41A 89.9(7) . .
N2B Pd2 N41A 93.3(10) . .
N31B Pd2 N1B 91.1(9) . .
N2B Pd2 N1B 85.6(12) . .
N41A Pd2 N1B 177.9(11) . .
N21B Pd3 N21D 94.3(7) . .
N21B Pd3 N1C 175.5(10) . .
N21D Pd3 N1C 90.0(10) . .
N21B Pd3 N2C 87.3(10) . .
N21D Pd3 N2C 177.6(12) . .
N1C Pd3 N2C 88.5(12) . .
N31C Pd4 N2D 173.8(14) . .
N31C Pd4 N41D 94.4(8) . .
N2D Pd4 N41D 91.8(14) . .
N31C Pd4 N1D 92.2(9) . .
N2D Pd4 N1D 81.7(15) . .
N41D Pd4 N1D 172.8(11) . .
N41B Pd5 N1E 176.6(9) . .
N41B Pd5 N2E 93.4(10) . .
N1E Pd5 N2E 84.2(12) . .
N41B Pd5 N21A 92.5(7) . .
N1E Pd5 N21A 89.8(9) . .
N2E Pd5 N21A 173.6(12) . .
N1F Pd6 N31A 157(3) . .
N1F Pd6 N41C 104(2) . .
N31A Pd6 N41C 91.6(10) . .
N1F Pd6 N2F 73(2) . .
N31A Pd6 N2F 91.5(15) . .
N41C Pd6 N2F 176.6(15) . .
N11A C11A N13A 127(3) . .
N11A C11A C21A 117(3) . .
N13A C11A C21A 116(2) . .
N13A C13A N12A 128(3) . .
N13A C13A C41A 117(2) . .
N12A C13A C41A 115(3) . .
N11A C12A N12A 119(2) . .
N11A C12A C31A 119(3) . .
N12A C12A C31A 121(3) . .
C11A N11A C12A 117(3) . .
C13A N12A C12A 116(3) . .
C13A N13A C11A 112(2) . .
C22A N21A C23A 126(2) . .
C22A N21A Pd5 122.4(17) . .
C23A N21A Pd5 110.7(18) . .
C22A C21A C11A 124(3) . .
C22A C21A C25A 110(3) . .
C11A C21A C25A 126(2) . .
N21A C22A C21A 126(2) . .
N21A C23A C24A 114(3) . .
C25A C24A C23A 117(3) . .
C24A C25A C21A 126(3) . .
C33A N31A C32A 119(3) . .
C33A N31A Pd6 119(2) . .
C32A N31A Pd6 122(2) . .
C35A C31A C12A 121(3) . .
C35A C31A C32A 124(3) . .
C12A C31A C32A 115(3) . .
N31A C32A C31A 119(3) . .
N31A C33A C34A 129(3) . .
C33A C34A C35A 109(3) . .
C31A C35A C34A 118(4) . .
C43A N41A C42A 121(2) . .
C43A N41A Pd2 124.7(18) . .
C42A N41A Pd2 112.6(16) . .
C45A C41A C42A 120(2) . .
C45A C41A C13A 125(2) . .
C42A C41A C13A 115(2) . .
N41A C42A C41A 112(2) . .
N41A C43A C44A 131(3) . .
C43A C44A C45A 109(3) . .
C41A C45A C44A 125(2) . .
C12B N11B C11B 112.5(19) . .
C12B N12B C13B 116(2) . .
C11B N13B C13B 119(2) . .
N13B C11B N11B 126(2) . .
N13B C11B C21B 116(2) . .
N11B C11B C21B 118(2) . .
N12B C12B N11B 129(2) . .
N12B C12B C31B 115(2) . .
N11B C12B C31B 116(2) . .
N13B C13B C41B 120(2) . .
N13B C13B N12B 118(2) . .
C41B C13B N12B 121(2) . .
C22B N21B C23B 115(2) . .
C22B N21B Pd3 130.4(17) . .
C23B N21B Pd3 114.4(16) . .
C25B C21B C11B 129(2) . .
C25B C21B C22B 109(2) . .
C11B C21B C22B 121(2) . .
N21B C22B C21B 133(2) . .
C24B C23B N21B 117(2) . .
C25B C24B C23B 120(3) . .
C24B C25B C21B 127(3) . .
C33B N31B C32B 120(3) . .
C33B N31B Pd2 120(2) . .
C32B N31B Pd2 120.5(18) . .
C35B C31B C32B 116(3) . .
C35B C31B C12B 123(3) . .
C32B C31B C12B 121(2) . .
N31B C32B C31B 122(2) . .
N31B C33B C34B 121(3) . .
C33B C34B C35B 118(3) . .
C31B C35B C34B 122(3) . .
C42B N41B C43B 120(2) . .
C42B N41B Pd5 122.7(18) . .
C43B N41B Pd5 117.7(15) . .
C45B C41B C13B 122(3) . .
C45B C41B C42B 118(2) . .
C13B C41B C42B 119(2) . .
N41B C42B C41B 123(2) . .
N41B C43B C44B 118(2) . .
C45B C44B C43B 123(3) . .
C44B C45B C41B 117(3) . .
C12C N11C C11C 115(2) . .
C13C N12C C12C 116(2) . .
C11C N13C C13C 112(2) . .
N13C C11C N11C 128(2) . .
N13C C11C C21C 119(2) . .
N11C C11C C21C 113(2) . .
N11C C12C N12C 123(2) . .
N11C C12C C31C 119(2) . .
N12C C12C C31C 118(2) . .
N12C C13C N13C 126(2) . .
N12C C13C C41C 120(2) . .
N13C C13C C41C 114(3) . .
C23C N21C C22C 115(2) . .
C23C N21C Pd1 125.8(16) . .
C22C N21C Pd1 119.1(13) . .
C25C C21C C22C 119(2) . .
C25C C21C C11C 120(3) . .
C22C C21C C11C 120(2) . .
C21C C22C N21C 120(2) . .
N21C C23C C24C 124(2) . .
C25C C24C C23C 115(2) . .
C21C C25C C24C 126(3) . .
C32C N31C C33C 120(2) . .
C32C N31C Pd4 121.6(16) . .
C33C N31C Pd4 118.5(15) . .
C35C C31C C12C 121(2) . .
C35C C31C C32C 117(2) . .
C12C C31C C32C 122(2) . .
N31C C32C C31C 124(2) . .
N31C C33C C34C 117(2) . .
C35C C34C C33C 121(2) . .
C34C C35C C31C 119(3) . .
C43C N41C C42C 116(2) . .
C43C N41C Pd6 122(2) . .
C42C N41C Pd6 122(2) . .
C42C C41C C45C 124(3) . .
C42C C41C C13C 119(3) . .
C45C C41C C13C 117(2) . .
C41C C42C N41C 123(2) . .
N41C C43C C44C 120(2) . .
C45C C44C C43C 119(3) . .
C44C C45C C41C 115(2) . .
C11D N11D C12D 117.3(18) . .
C12D N12D C13D 115.3(18) . .
C13D N13D C11D 109.1(16) . .
N11D C11D N13D 128(2) . .
N11D C11D C21D 115.4(18) . .
N13D C11D C21D 117.0(18) . .
N12D C12D N11D 122.9(18) . .
N12D C12D C31D 119.8(19) . .
N11D C12D C31D 117.2(17) . .
N12D C13D N13D 127.6(18) . .
N12D C13D C41D 116(2) . .
N13D C13D C41D 116.2(18) . .
C23D N21D C22D 117.6(18) . .
C23D N21D Pd3 127.0(15) . .
C22D N21D Pd3 114.7(13) . .
C22D C21D C25D 116(2) . .
C22D C21D C11D 122.6(18) . .
C25D C21D C11D 119.3(19) . .
C21D C22D N21D 122.9(18) . .
N21D C23D C24D 125.1(19) . .
C23D C24D C25D 115(2) . .
C21D C25D C24D 121(2) . .
C33D N31D C32D 116.4(18) . .
C33D N31D Pd1 119.9(14) . .
C32D N31D Pd1 123.2(14) . .
C32D C31D C12D 120.4(18) . .
C32D C31D C35D 115.2(19) . .
C12D C31D C35D 124(2) . .
C31D C32D N31D 125.6(18) . .
N31D C33D C34D 120.7(18) . .
C35D C34D C33D 122.7(19) . .
C34D C35D C31D 118(2) . .
C42D N41D C43D 123(2) . .
C42D N41D Pd4 118.6(17) . .
C43D N41D Pd4 117.3(18) . .
C45D C41D C42D 121(2) . .
C45D C41D C13D 119(2) . .
C42D C41D C13D 119.8(19) . .
N41D C42D C41D 122(2) . .
N41D C43D C44D 119(2) . .
C43D C44D C45D 121(2) . .
C41D C45D C44D 112(2) . .
C1A N1A Pd1 114(2) . .
C2A N2A Pd1 111.9(19) . .
C2A C1A N1A 111(3) . .
C1A C2A N2A 117(3) . .
C1B N1B Pd2 104(2) . .
C2B N2B Pd2 112(2) . .
N1B C1B C2B 118(4) . .
N2B C2B C1B 101(5) . .
C1C N1C Pd3 108(3) . .
C2C N2C Pd3 96.4(18) . .
N1C C1C C2C 96(4) . .
N2C C2C C1C 115(5) . .
C1D N1D Pd4 115(2) . .
C2D N2D Pd4 111(3) . .
N1D C1D C2D 111(10) . .
C1D C2D N2D 104(4) . .
C1E N1E Pd5 98(2) . .
C2E N2E Pd5 113(3) . .
C2E C1E N1E 128(5) . .
C1E C2E N2E 107(5) . .
C1F N1F Pd6 141(5) . .
C2F N2F Pd6 108(4) . .
N1F C1F C2F 86(6) . .
N2F C2F C1F 94(7) . .
C101 C100 C105 113(3) . .
C101 C100 C106 120(3) . .
C105 C100 C106 127(2) . .
C100 C101 C102 113(3) . .
C103 C102 C101 129(3) . .
C104 C103 C102 115(4) . .
C103 C104 C105 124(4) . .
C104 C105 C100 126(3) . .
C111 C106 C107 119(3) . .
C111 C106 C100 122(2) . .
C107 C106 C100 118(3) . .
C108 C107 C106 116(3) . .
C107 C108 C109 123(2) . .
C107 C108 C112 115(2) . .
C109 C108 C112 122(2) . .
C108 C109 C110 122(3) . .
C111 C110 C109 115(3) . .
C110 C111 C106 125(3) . .
C113 C112 C117 118(2) . .
C113 C112 C108 121(2) . .
C117 C112 C108 120(2) . .
C114 C113 C112 119(2) . .
C113 C114 C115 119(3) . .
C116 C115 C114 120(2) . .
C117 C116 C115 124(3) . .
C116 C117 C112 119(3) . .
C205 C200 C201 116(3) . .
C205 C200 C206 125(3) . .
C201 C200 C206 119(4) . .
C200 C201 C202 119(4) . .
C203 C202 C201 121(3) . .
C204 C203 C202 117(4) . .
C203 C204 C205 121(4) . .
C200 C205 C204 125(4) . .
C211 C206 C207 116(3) . .
C211 C206 C200 123(3) . .
C207 C206 C200 120(3) . .
C208 C207 C206 123(3) . .
C207 C208 C209 114(3) . .
C207 C208 C212 115(3) . .
C209 C208 C212 130(3) . .
C208 C209 C210 124(3) . .
C211 C210 C209 114(4) . .
C206 C211 C210 126(4) . .
C213 C212 C217 120.0 . .
C213 C212 C208 112(3) . .
C217 C212 C208 127(3) . .
C214 C213 C212 120.0 . .
C215 C214 C213 120.0 . .
C214 C215 C216 120.0 . .
C215 C216 C217 120.0 . .
C216 C217 C212 120.0 . .
O102 N100 O101 120(3) . .
O102 N100 O103 121(2) . .
O101 N100 O103 114(3) . .
O201 N200 O203 137(4) . .
O201 N200 O202 101(3) . .
O203 N200 O202 121(3) . .
O303 N300 O301 130(4) . .
O303 N300 O302 134(4) . .
O301 N300 O302 94(4) . .
N300 O301 O302 48(3) . .
N300 O302 O301 37.9(17) . .
O403 N400 O401 132(4) . .
O403 N400 O402 121(4) . .
O401 N400 O402 102(3) . .
C323 C301 C303 132(6) . .
C323 C301 C317 127(6) . .
C303 C301 C317 65(3) . .
C308 C302 C326 129(6) . .
C301 C303 C317 69(3) . .
C301 C303 C322 126(5) . .
C317 C303 C322 57(3) . .
C347 C304 C313 105(7) . .
C347 C304 C314 102(7) . .
C313 C304 C314 86(6) . .
C327 C312 C319 70(5) . .
C327 C312 C344 89(6) . .
C319 C312 C344 159(6) . .
C304 C313 C314 49(4) . .
C304 C313 C347 36(4) . .
C314 C313 C347 64(3) . .
C304 C314 C313 45(4) . .
C304 C314 C347 36(4) . .
C313 C314 C347 62(3) . .
C317 C316 C322 70(4) . .
C317 C316 C324 149(5) . .
C322 C316 C324 79(3) . .
C316 C317 C303 108(5) . .
C316 C317 C322 60(3) . .
C303 C317 C322 66(3) . .
C316 C317 C301 135(5) . .
C303 C317 C301 46(2) . .
C322 C317 C301 111(3) . .
C312 C319 C327 47(3) . .
C329 C320 C328 51.1(15) . .
C318 C321 C315 98(6) . .
C318 C321 C310 164(6) . .
C315 C321 C310 98(5) . .
C316 C322 C317 50(3) . .
C316 C322 C303 95(4) . .
C317 C322 C303 58(3) . .
C306 C327 C312 163(10) . .
C306 C327 C319 133(10) . .
C312 C327 C319 63(4) . .
C329 C328 C320 63.9(18) . .
C328 C329 C320 65.0(19) . .
C351 C330 C339 54(4) . .
C350 C332 C346 33(3) . .
C343 C336 C343 78(4) 3_566 .
C351 C339 C341 66(4) . .
C351 C339 C330 58(4) . .
C341 C339 C330 111(6) . .
C350 C340 C346 40(3) . .
C351 C341 C339 51(3) . .
C342 C343 C336 150(6) . 3_566
C342 C343 C336 108(6) . .
C336 C343 C336 102(4) 3_566 .
C342 C343 C343 151(7) . 3_566
C336 C343 C343 58(3) 3_566 3_566
C336 C343 C343 43(2) . 3_566
C350 C346 C340 53(5) . .
C350 C346 C332 41(4) . .
C340 C346 C332 73(3) . .
C304 C347 C313 38(4) . .
C304 C347 C314 42(5) . .
C313 C347 C314 54(3) . .
C346 C350 C340 86(7) . .
C346 C350 C332 105(6) . .
C340 C350 C332 107(5) . .
C330 C351 C339 69(5) . .
C330 C351 C341 117(6) . .
C339 C351 C341 63(3) . .
C305 C353 C345 161(7) . .

loop_
_geom_bond_atom_site_label_1
_geom_bond_atom_site_label_2
_geom_bond_distance
_geom_bond_site_symmetry_2
Pd1 N21C 1.964(19) .
Pd1 N31D 1.992(16) .
Pd1 N2A 2.011(19) .
Pd1 N1A 2.00(2) .
Pd2 N31B 1.98(2) .
Pd2 N2B 2.02(3) .
Pd2 N41A 2.028(16) .
Pd2 N1B 2.07(3) .
Pd3 N21B 2.00(2) .
Pd3 N21D 2.009(17) .
Pd3 N1C 2.07(4) .
Pd3 N2C 2.09(3) .
Pd4 N31C 1.989(19) .
Pd4 N2D 2.07(5) .
Pd4 N41D 2.05(2) .
Pd4 N1D 2.05(3) .
Pd5 N41B 2.028(19) .
Pd5 N1E 2.06(3) .
Pd5 N2E 2.07(2) .
Pd5 N21A 2.072(17) .
Pd6 N1F 1.47(5) .
Pd6 N31A 1.94(3) .
Pd6 N41C 1.95(3) .
Pd6 N2F 2.01(4) .
C11A N11A 1.33(3) .
C11A N13A 1.34(3) .
C11A C21A 1.42(4) .
C13A N13A 1.30(3) .
C13A N12A 1.35(3) .
C13A C41A 1.54(3) .
C12A N11A 1.36(3) .
C12A N12A 1.37(4) .
C12A C31A 1.41(3) .
N21A C22A 1.27(3) .
N21A C23A 1.41(3) .
C21A C22A 1.38(3) .
C21A C25A 1.48(4) .
C23A C24A 1.44(4) .
C24A C25A 1.40(4) .
N31A C33A 1.26(4) .
N31A C32A 1.39(3) .
C31A C35A 1.33(4) .
C31A C32A 1.44(4) .
C33A C34A 1.53(5) .
C34A C35A 1.57(5) .
N41A C43A 1.33(3) .
N41A C42A 1.43(3) .
C41A C45A 1.40(3) .
C41A C42A 1.50(3) .
C43A C44A 1.37(3) .
C44A C45A 1.45(4) .
N11B C12B 1.33(2) .
N11B C11B 1.38(3) .
N12B C12B 1.26(2) .
N12B C13B 1.45(3) .
N13B C11B 1.29(2) .
N13B C13B 1.35(2) .
C11B C21B 1.43(3) .
C12B C31B 1.51(3) .
C13B C41B 1.41(3) .
N21B C22B 1.24(2) .
N21B C23B 1.47(3) .
C21B C25B 1.37(3) .
C21B C22B 1.44(3) .
C23B C24B 1.44(3) .
C24B C25B 1.31(3) .
N31B C33B 1.29(3) .
N31B C32B 1.34(3) .
C31B C35B 1.28(3) .
C31B C32B 1.44(3) .
C33B C34B 1.36(3) .
C34B C35B 1.43(3) .
N41B C42B 1.32(2) .
N41B C43B 1.38(3) .
C41B C45B 1.39(3) .
C41B C42B 1.44(3) .
C43B C44B 1.43(3) .
C44B C45B 1.38(3) .
N11C C12C 1.33(2) .
N11C C11C 1.34(3) .
N12C C13C 1.32(3) .
N12C C12C 1.34(3) .
N13C C11C 1.30(3) .
N13C C13C 1.35(3) .
C11C C21C 1.57(3) .
C12C C31C 1.45(3) .
C13C C41C 1.47(3) .
N21C C23C 1.34(2) .
N21C C22C 1.47(2) .
C21C C25C 1.30(3) .
C21C C22C 1.35(3) .
C23C C24C 1.40(3) .
C24C C25C 1.35(3) .
N31C C32C 1.26(2) .
N31C C33C 1.44(2) .
C31C C35C 1.40(3) .
C31C C32C 1.47(3) .
C33C C34C 1.43(3) .
C34C C35C 1.38(3) .
N41C C43C 1.29(3) .
N41C C42C 1.44(3) .
C41C C42C 1.32(3) .
C41C C45C 1.38(3) .
C43C C44C 1.51(4) .
C44C C45C 1.38(3) .
Q13 C352 1.88(5) .
N11D C11D 1.28(2) .
N11D C12D 1.35(2) .
N12D C12D 1.312(19) .
N12D C13D 1.35(2) .
N13D C13D 1.36(2) .
N13D C11D 1.38(2) .
C11D C21D 1.44(3) .
C12D C31D 1.43(3) .
C13D C41D 1.51(3) .
N21D C23D 1.30(2) .
N21D C22D 1.43(2) .
C21D C22D 1.38(2) .
C21D C25D 1.40(3) .
C23D C24D 1.40(2) .
C24D C25D 1.45(3) .
N31D C33D 1.32(2) .
N31D C32D 1.39(2) .
C31D C32D 1.39(3) .
C31D C35D 1.43(2) .
C33D C34D 1.43(3) .
C34D C35D 1.33(3) .
N41D C42D 1.29(2) .
N41D C43D 1.28(3) .
C41D C45D 1.41(3) .
C41D C42D 1.43(3) .
C43D C44D 1.39(3) .
C44D C45D 1.49(3) .
N1A C1A 1.49(4) .
N2A C2A 1.47(4) .
C1A C2A 1.51(5) .
N1B C1B 1.45(4) .
N2B C2B 1.51(5) .
C1B C2B 1.56(10) .
N1C C1C 1.48(5) .
N2C C2C 1.52(4) .
C1C C2C 1.63(10) .
N1D C1D 1.33(4) .
N2D C2D 1.65(9) .
C1D C2D 1.57(18) .
N1E C1E 1.60(5) .
N2E C2E 1.44(7) .
C1E C2E 1.22(7) .
N1F C1F 1.29(5) .
N2F C2F 1.68(8) .
C1F C2F 1.77(13) .
C100 C101 1.42(3) .
C100 C105 1.42(4) .
C100 C106 1.55(4) .
C101 C102 1.41(4) .
C102 C103 1.33(4) .
C103 C104 1.26(3) .
C104 C105 1.28(3) .
C106 C111 1.40(4) .
C106 C107 1.44(3) .
C107 C108 1.40(3) .
C108 C109 1.41(3) .
C108 C112 1.56(3) .
C109 C110 1.39(3) .
C110 C111 1.41(4) .
C112 C113 1.46(3) .
C112 C117 1.46(3) .
C113 C114 1.40(3) .
C114 C115 1.40(3) .
C115 C116 1.37(3) .
C116 C117 1.30(3) .
C200 C205 1.29(4) .
C200 C201 1.36(3) .
C200 C206 1.48(4) .
C201 C202 1.43(4) .
C202 C203 1.40(4) .
C203 C204 1.27(4) .
C204 C205 1.41(3) .
C206 C211 1.27(4) .
C206 C207 1.47(4) .
C207 C208 1.37(3) .
C208 C209 1.37(4) .
C208 C212 1.53(3) .
C209 C210 1.45(4) .
C210 C211 1.38(4) .
C212 C213 1.3900 .
C212 C217 1.3900 .
C213 C214 1.3900 .
C214 C215 1.3900 .
C215 C216 1.3900 .
C216 C217 1.3900 .
N100 O102 1.147(19) .
N100 O101 1.15(2) .
N100 O103 1.29(3) .
N200 O201 1.14(3) .
N200 O203 1.17(3) .
N200 O202 1.38(3) .
N300 O303 1.08(3) .
N300 O301 1.09(4) .
N300 O302 1.32(3) .
O301 O302 1.77(4) .
N400 O403 1.06(3) .
N400 O401 1.23(3) .
N400 O402 1.33(4) .
C301 C323 0.86(6) .
C301 C303 1.36(5) .
C301 C317 1.77(6) .
C302 C308 1.04(5) .
C302 C326 1.78(9) .
C303 C317 1.73(7) .
C303 C322 1.86(7) .
C304 C347 1.15(7) .
C304 C313 1.20(8) .
C304 C314 1.29(8) .
C305 C353 0.95(6) .
C306 C327 0.78(8) .
C309 C325 1.42(6) .
C310 C321 1.60(7) .
C312 C327 1.25(7) .
C312 C319 1.53(8) .
C312 C344 1.84(9) .
C313 C314 1.70(6) .
C313 C347 1.87(6) .
C314 C347 1.91(8) .
C315 C321 1.35(7) .
C316 C317 1.39(6) .
C316 C322 1.56(6) .
C316 C324 1.83(7) .
C317 C322 1.71(6) .
C318 C321 1.42(7) .
C319 C327 1.61(6) .
C320 C329 1.88(4) .
C320 C328 1.89(4) .
C328 C329 1.62(4) .
C330 C351 1.48(8) .
C330 C339 1.64(9) .
C331 C333 0.97(13) .
C332 C350 1.38(6) .
C332 C346 2.01(9) .
C336 C343 1.30(4) 3_566
C336 C343 1.61(5) .
C337 C348 1.76(6) .
C339 C351 1.42(8) .
C339 C341 1.62(7) .
C340 C350 1.43(7) .
C340 C346 1.77(8) .
C341 C351 1.66(6) .
C342 C343 1.18(6) .
C343 C336 1.30(4) 3_566
C343 C343 1.85(10) 3_566
C345 C353 1.94(6) .
C346 C350 1.15(7) .
